data_7706598
loop_
_publ_author_name
'Paul, Anup'
'Singh, Priya'
'Kuznetsov, Maxim L.'
'Karmakar, Anirban'
'Guedes da Silva, M F\'atima C'
'Koch, Biplob'
'Pombeiro, Armando J. L.'

_publ_section_title
;
 Influence of anchoring moieties on new benzimidazole-based Schiff base
 copper(II) complexes towards estrogen dependent breast cancer cells.
;
_journal_issue 10
_journal_name_full 'Dalton transactions (Cambridge, England : 2003)'
_journal_page_first 3701
_journal_page_last 3716
_journal_paper_doi 10.1039/d0dt03873c
_journal_volume 50
_journal_year 2021
_chemical_formula_moiety 'C40 H34 Cu N4 O5 P, 1(B F4), 0.333(C H4 O), 0.667(H2 O)'
_chemical_formula_sum 'C40.33 H36.67 B Cu F4 N4 O6 P'
_chemical_formula_weight 854.786
_space_group_crystal_system triclinic
_space_group_IT_number 2
_space_group_name_Hall '-P 1'
_space_group_name_H-M_alt 'P -1'
_symmetry_Int_Tables_number 2
_audit_creation_date 2021-01-29
_audit_creation_method
;
Olex2 1.5-dev
(compiled 2020.12.01 svn.rb'be22f01f' for OlexSys, GUI svn.r6224)
;
_audit_update_record
;
2021-02-09 deposited with the CCDC.	2021-02-10 downloaded from the CCDC.
;
_cell_angle_alpha 93.098(5)
_cell_angle_beta 98.044(5)
_cell_angle_gamma 109.200(6)
_cell_formula_units_Z 2
_cell_length_a 9.9720(14)
_cell_length_b 11.9734(18)
_cell_length_c 16.945(3)
_cell_measurement_reflns_used 3981
_cell_measurement_temperature 296(2)
_cell_measurement_theta_max 25.04
_cell_measurement_theta_min 2.32
_cell_volume 1881.0(5)
_computing_cell_refinement 'Bruker SAINT'
_computing_data_collection 'Bruker APEX2'
_computing_data_reduction 'Bruker SAINT'
_computing_molecular_graphics 'Olex2 1.5-dev (Dolomanov et al., 2009)'
_computing_publication_material 'Olex2 1.5-dev (Dolomanov et al., 2009)'
_computing_structure_refinement 'olex2.refine 1.5-dev (Bourhis et al., 2015)'
_computing_structure_solution 'SIR97 (Giacovazzo et al, 1999)'
_diffrn_ambient_temperature 296.15
_diffrn_measured_fraction_theta_full 0.9986
_diffrn_measured_fraction_theta_max 0.9986
_diffrn_measurement_device_type 'Bruker APEX-II PHOTON 100'
_diffrn_measurement_method '\f and \w scans'
_diffrn_radiation_type 'Mo K\a'
_diffrn_radiation_wavelength 0.71073
_diffrn_reflns_av_R_equivalents 0.0649
_diffrn_reflns_av_unetI/netI 0.0728
_diffrn_reflns_Laue_measured_fraction_full 0.9986
_diffrn_reflns_Laue_measured_fraction_max 0.9986
_diffrn_reflns_limit_h_max 11
_diffrn_reflns_limit_h_min -11
_diffrn_reflns_limit_k_max 14
_diffrn_reflns_limit_k_min -14
_diffrn_reflns_limit_l_max 20
_diffrn_reflns_limit_l_min -20
_diffrn_reflns_number 18407
_diffrn_reflns_point_group_measured_fraction_full 0.9986
_diffrn_reflns_point_group_measured_fraction_max 0.9986
_diffrn_reflns_theta_full 24.9987
_diffrn_reflns_theta_max 25.00
_diffrn_reflns_theta_min 2.19
_exptl_absorpt_coefficient_mu 0.698
_exptl_absorpt_correction_T_max 0.80
_exptl_absorpt_correction_T_min 0.78
_exptl_absorpt_correction_type multi-scan
_exptl_absorpt_process_details SADABS
_exptl_crystal_colour Green
_exptl_crystal_density_diffrn 1.509
_exptl_crystal_description Block
_exptl_crystal_F_000 880.758
_exptl_crystal_size_max 0.35
_exptl_crystal_size_mid 0.24
_exptl_crystal_size_min 0.17
_refine_diff_density_max 0.6162
_refine_diff_density_min -0.6014
_refine_diff_density_rms 0.1391
_refine_ls_d_res_high 0.8409
_refine_ls_d_res_low 9.2847
_refine_ls_goodness_of_fit_ref 1.0591
_refine_ls_hydrogen_treatment constr
_refine_ls_matrix_type full
_refine_ls_number_constraints 73
_refine_ls_number_parameters 583
_refine_ls_number_reflns 6615
_refine_ls_number_restraints 60
_refine_ls_restrained_S_all 1.0538
_refine_ls_R_factor_all 0.0790
_refine_ls_R_factor_gt 0.0439
_refine_ls_shift/su_max 0.0002
_refine_ls_shift/su_mean 0.0000
_refine_ls_structure_factor_coef Fsqd
_refine_ls_weighting_details 'w=1/[\s^2^(Fo^2^)+(0.0421P)^2^+0.1960P] where P=(Fo^2^+2Fc^2^)/3'
_refine_ls_weighting_scheme calc
_refine_ls_wR_factor_gt 0.0869
_refine_ls_wR_factor_ref 0.1000
_reflns_Friedel_coverage 0.0
_reflns_limit_h_max 11
_reflns_limit_h_min -11
_reflns_limit_k_max 14
_reflns_limit_k_min -14
_reflns_limit_l_max 20
_reflns_limit_l_min 0
_reflns_number_gt 4693
_reflns_number_total 6615
_reflns_threshold_expression I>=2u(I)
_cod_data_source_file d0dt03873c2.cif
_cod_data_source_block shelx
_cod_depositor_comments 'Adding full bibliography for 7706598.cif.'
_cod_database_code 7706598
_olex2_refinement_description
;
1. Fixed Uiso
 At 1.2 times of:
  All C(H) groups, {H2a,H2b} of O2, All C(H,H) groups
 At 1.5 times of:
  All C(H,H,H) groups, {H1Ba,H1Bb} of O1B, All O(H) groups
2. Uiso/Uaniso restraints and constraints
B1 \\sim B1A: within 2A with sigma of 0.001 and sigma for terminal atoms of
0.002 within 2A
3. Rigid body (RIGU) restrains
 F4A, F3A, B1, F1A, F2A
 with sigma for 1-2 distances of 0.01 and sigma for 1-3 distances of 0.01
 B1A, F3B, F1B, F2B, F4B
 with sigma for 1-2 distances of 0.01 and sigma for 1-3 distances of 0.01
4. Others
 Fixed Sof: F3A(0.6666) F1A(0.6666) F2A(0.6666) F4A(0.6666) B1(0.6666)
 B1A(0.3333) F3B(0.3333) F1B(0.3333) F2B(0.3333) F4B(0.3333) O1B(0.6666)
 H1Ba(0.6666) H1Bb(0.6666) C41(0.3333) H41a(0.3333) H41b(0.3333) H41c(0.3333)
 O1A(0.3333) H1A(0.3333)
5.a Riding coordinates:
 O2(H2a,H2b)
5.b Free rotating group:
 O1B(H1Ba,H1Bb)
5.c Secondary CH2 refined with riding coordinates:
 C22(H22a,H22b)
5.d Aromatic/amide H refined with riding coordinates:
 C40(H40), C2(H2), C24(H24), C19(H19), C18(H18), C15(H15), C13(H13), C21(H21),
 C25(H25), C10(H10), C39(H39), C38(H38), C3(H3), C36(H36), C12(H12), C34(H34),
 C27(H27), C26(H26), C30(H30), C28(H28), C37(H37), C11(H11), C33(H33), C5(H5),
 C31(H31), C4(H4), C32(H32)
5.e Idealised Me refined as rotating group:
 C8(H8a,H8b,H8c), C41(H41a,H41b,H41c)
5.f Idealised tetrahedral OH refined as rotating group:
 O1A(H1A)
;
_olex2_submission_special_instructions 'No special instructions were received'

loop_
_space_group_symop_id
_space_group_symop_operation_xyz
1 x,y,z
2 -x,-y,-z

loop_
_atom_site_label
_atom_site_type_symbol
_atom_site_fract_x
_atom_site_fract_y
_atom_site_fract_z
_atom_site_U_iso_or_equiv
_atom_site_adp_type
_atom_site_occupancy
_atom_site_refinement_flags_posn
_atom_site_refinement_flags_adp
_atom_site_disorder_group
Cu1 Cu 0.55465(4) 0.31275(3) 0.20637(2) 0.01812(12) Uani 1.000000 . . .
P1 P 0.80027(8) 0.41555(8) 0.67521(5) 0.01679(19) Uani 1.000000 . . .
O2 O 0.6464(2) 0.42610(19) 0.13396(13) 0.0223(5) Uani 1.000000 . . .
H2a H 0.5755(2) 0.40328(19) 0.09105(13) 0.0268(6) Uiso 1.000000 R . .
H2b H 0.6863(2) 0.50523(19) 0.14717(13) 0.0268(6) Uiso 1.000000 R . .
O6 O 0.6015(2) 0.44341(18) 0.28697(13) 0.0221(5) Uani 1.000000 . . .
O5 O 0.4365(2) 0.3588(2) 0.00690(14) 0.0310(6) Uani 1.000000 . . .
O3 O 0.3236(2) 0.2842(2) 0.10366(15) 0.0316(6) Uani 1.000000 . . .
O4 O 0.2080(2) 0.2624(2) -0.01804(15) 0.0357(6) Uani 1.000000 . . .
N1 N 0.5827(3) 0.1786(2) 0.14654(15) 0.0181(6) Uani 1.000000 . . .
N3 N 0.4338(3) 0.2012(2) 0.26922(15) 0.0172(6) Uani 1.000000 . . .
N4 N 0.3221(3) 0.3006(2) 0.03132(18) 0.0248(7) Uani 1.000000 . . .
N2 N 0.5570(3) -0.0110(2) 0.11353(16) 0.0224(6) Uani 1.000000 . . .
C17 C 0.6067(3) 0.4340(3) 0.36369(18) 0.0169(7) Uani 1.000000 . . .
C7 C 0.4953(3) 0.0656(3) 0.14187(18) 0.0190(7) Uani 1.000000 . . .
C16 C 0.5348(3) 0.3263(3) 0.39576(18) 0.0168(7) Uani 1.000000 . . .
C35 C 0.7907(3) 0.4151(3) 0.77966(18) 0.0176(7) Uani 1.000000 . . .
C1 C 0.7081(3) 0.1756(3) 0.12074(18) 0.0184(7) Uani 1.000000 . . .
C20 C 0.6254(3) 0.4234(3) 0.53235(18) 0.0173(7) Uani 1.000000 . . .
C40 C 0.9002(3) 0.3950(3) 0.83122(19) 0.0225(8) Uani 1.000000 . . .
H40 H 0.9750(3) 0.3796(3) 0.81087(19) 0.0269(9) Uiso 1.000000 R . .
C2 C 0.8359(3) 0.2666(3) 0.11489(19) 0.0209(7) Uani 1.000000 . . .
H2 H 0.8468(3) 0.3461(3) 0.12690(19) 0.0251(9) Uiso 1.000000 R . .
C24 C 1.0198(3) 0.5558(3) 0.60065(19) 0.0217(8) Uani 1.000000 . . .
H24 H 1.0119(3) 0.4866(3) 0.56978(19) 0.0261(9) Uiso 1.000000 R . .
C9 C 0.3524(3) 0.0303(3) 0.16504(19) 0.0192(7) Uani 1.000000 . . .
C14 C 0.3253(3) 0.0953(3) 0.22860(19) 0.0192(7) Uani 1.000000 . . .
C19 C 0.6926(3) 0.5301(3) 0.50010(19) 0.0183(7) Uani 1.000000 . . .
H19 H 0.7449(3) 0.5984(3) 0.53455(19) 0.0220(9) Uiso 1.000000 R . .
C18 C 0.6818(3) 0.5346(3) 0.41920(19) 0.0183(7) Uani 1.000000 . . .
H18 H 0.7257(3) 0.6068(3) 0.40005(19) 0.0220(8) Uiso 1.000000 R . .
C22 C 0.6308(3) 0.4188(3) 0.62185(18) 0.0198(7) Uani 1.000000 . . .
H22a H 0.5540(3) 0.3487(3) 0.63096(18) 0.0237(9) Uiso 1.000000 R . .
H22b H 0.6127(3) 0.4878(3) 0.64416(18) 0.0237(9) Uiso 1.000000 R . .
C23 C 0.9372(3) 0.5508(3) 0.66140(18) 0.0177(7) Uani 1.000000 . . .
C6 C 0.6929(3) 0.0568(3) 0.10041(19) 0.0219(7) Uani 1.000000 . . .
C15 C 0.4472(3) 0.2200(3) 0.34626(19) 0.0196(7) Uani 1.000000 . . .
H15 H 0.3943(3) 0.1578(3) 0.37204(19) 0.0235(9) Uiso 1.000000 R . .
C13 C 0.1896(3) 0.0596(3) 0.2509(2) 0.0246(8) Uani 1.000000 . . .
H13 H 0.1723(3) 0.1022(3) 0.2936(2) 0.0295(9) Uiso 1.000000 R . .
C29 C 0.8371(3) 0.2875(3) 0.63697(19) 0.0208(7) Uani 1.000000 . . .
C21 C 0.5454(3) 0.3249(3) 0.47931(18) 0.0178(7) Uani 1.000000 . . .
H21 H 0.4967(3) 0.2549(3) 0.49952(18) 0.0213(8) Uiso 1.000000 R . .
C25 C 1.1136(3) 0.6647(3) 0.5867(2) 0.0281(8) Uani 1.000000 . . .
H25 H 1.1675(3) 0.6685(3) 0.5458(2) 0.0338(10) Uiso 1.000000 R . .
C10 C 0.2391(3) -0.0683(3) 0.1243(2) 0.0256(8) Uani 1.000000 . . .
H10 H 0.2546(3) -0.1118(3) 0.0816(2) 0.0307(9) Uiso 1.000000 R . .
C39 C 0.8976(4) 0.3979(3) 0.9122(2) 0.0282(8) Uani 1.000000 . . .
H39 H 0.9706(4) 0.3844(3) 0.9466(2) 0.0339(10) Uiso 1.000000 R . .
C38 C 0.6789(4) 0.4407(3) 0.8925(2) 0.0253(8) Uani 1.000000 . . .
H38 H 0.6046(4) 0.4560(3) 0.9134(2) 0.0303(10) Uiso 1.000000 R . .
C3 C 0.9453(3) 0.2337(3) 0.09057(19) 0.0253(8) Uani 1.000000 . . .
H3 H 1.0316(3) 0.2925(3) 0.08641(19) 0.0304(10) Uiso 1.000000 R . .
C36 C 0.6794(3) 0.4383(3) 0.81107(19) 0.0217(7) Uani 1.000000 . . .
H36 H 0.6059(3) 0.4521(3) 0.77728(19) 0.0261(9) Uiso 1.000000 R . .
C12 C 0.0797(4) -0.0396(3) 0.2098(2) 0.0303(9) Uani 1.000000 . . .
H12 H -0.0106(4) -0.0636(3) 0.2252(2) 0.0364(10) Uiso 1.000000 R . .
C34 C 0.9784(4) 0.2872(3) 0.6438(2) 0.0270(8) Uani 1.000000 . . .
H34 H 1.0550(4) 0.3522(3) 0.6702(2) 0.0324(10) Uiso 1.000000 R . .
C27 C 1.0470(4) 0.7630(3) 0.6934(2) 0.0290(8) Uani 1.000000 . . .
H27 H 1.0569(4) 0.8324(3) 0.7246(2) 0.0348(10) Uiso 1.000000 R . .
C26 C 1.1274(4) 0.7670(3) 0.6329(2) 0.0293(8) Uani 1.000000 . . .
H26 H 1.1914(4) 0.8394(3) 0.6234(2) 0.0352(10) Uiso 1.000000 R . .
C30 C 0.7238(4) 0.1885(3) 0.5992(2) 0.0255(8) Uani 1.000000 . . .
H30 H 0.6295(4) 0.1870(3) 0.5968(2) 0.0306(10) Uiso 1.000000 R . .
C28 C 0.9515(3) 0.6552(3) 0.70742(19) 0.0250(8) Uani 1.000000 . . .
H28 H 0.8965(3) 0.6526(3) 0.74779(19) 0.0300(10) Uiso 1.000000 R . .
C37 C 0.7867(4) 0.4208(3) 0.9426(2) 0.0269(8) Uani 1.000000 . . .
H37 H 0.7853(4) 0.4227(3) 0.9974(2) 0.0323(10) Uiso 1.000000 R . .
C11 C 0.1050(4) -0.1016(3) 0.1467(2) 0.0300(8) Uani 1.000000 . . .
H11 H 0.0310(4) -0.1670(3) 0.1187(2) 0.0360(10) Uiso 1.000000 R . .
C33 C 1.0029(4) 0.1893(3) 0.6109(2) 0.0363(10) Uani 1.000000 . . .
H33 H 1.0964(4) 0.1879(3) 0.6160(2) 0.0435(12) Uiso 1.000000 R . .
C5 C 0.8043(4) 0.0241(3) 0.0761(2) 0.0288(8) Uani 1.000000 . . .
H5 H 0.7940(4) -0.0551(3) 0.0633(2) 0.0346(10) Uiso 1.000000 R . .
C31 C 0.7506(4) 0.0920(3) 0.5650(2) 0.0352(9) Uani 1.000000 . . .
H31 H 0.6746(4) 0.0267(3) 0.5384(2) 0.0423(11) Uiso 1.000000 R . .
C4 C 0.9301(4) 0.1149(3) 0.0721(2) 0.0284(8) Uani 1.000000 . . .
H4 H 1.0069(4) 0.0965(3) 0.0566(2) 0.0341(10) Uiso 1.000000 R . .
C32 C 0.8898(5) 0.0930(3) 0.5704(2) 0.0412(10) Uani 1.000000 . . .
H32 H 0.9081(5) 0.0287(3) 0.5468(2) 0.0494(12) Uiso 1.000000 R . .
C8 C 0.5038(4) -0.1413(3) 0.1052(2) 0.0354(9) Uani 1.000000 . . .
H8a H 0.443(2) -0.1691(3) 0.1441(9) 0.0532(14) Uiso 1.000000 GR . .
H8b H 0.450(2) -0.1707(3) 0.0523(5) 0.0532(14) Uiso 1.000000 GR . .
H8c H 0.5838(4) -0.1694(3) 0.1137(14) 0.0532(14) Uiso 1.000000 GR . .
F3A F 0.5484(6) 0.9232(7) 0.3014(3) 0.0964(19) Uani 0.666600 . U 1
F1A F 0.6296(4) 0.7661(3) 0.2886(2) 0.0641(11) Uani 0.666600 . U 1
F2A F 0.6773(15) 0.8830(10) 0.4075(8) 0.067(3) Uani 0.666600 . U 1
F4A F 0.7800(11) 0.9494(11) 0.3072(7) 0.070(2) Uani 0.666600 . U 1
B1 B 0.6570(10) 0.8773(9) 0.3228(6) 0.035(2) Uani 0.666600 . U 1
B1A B 0.630(3) 0.9080(18) 0.3418(13) 0.037(4) Uani 0.333300 . U 2
F3B F 0.5761(8) 0.9968(7) 0.3685(6) 0.072(2) Uani 0.333300 . U 2
F1B F 0.5174(9) 0.8240(8) 0.2898(5) 0.058(2) Uani 0.333300 . U 2
F2B F 0.657(2) 0.8487(19) 0.4015(13) 0.039(4) Uani 0.333300 . U 2
F4B F 0.739(2) 0.9650(19) 0.2948(13) 0.067(5) Uani 0.333300 . U 2
O1B O 0.761(3) 0.662(2) 0.1756(14) 0.034(3) Uani 0.666600 . . 1
H1Ba H 0.762(11) 0.687(8) 0.130(3) 0.051(5) Uiso 0.666600 G . 1
H1Bb H 0.709(12) 0.694(10) 0.198(5) 0.051(5) Uiso 0.666600 G . 1
C41 C 0.717(2) 0.706(2) 0.2081(11) 0.039(4) Uani 0.333300 . . 2
H41a H 0.621(4) 0.694(6) 0.182(2) 0.059(6) Uiso 0.333300 GR . 2
H41b H 0.715(7) 0.675(5) 0.2590(19) 0.059(6) Uiso 0.333300 GR . 2
H41c H 0.771(5) 0.790(2) 0.216(4) 0.059(6) Uiso 0.333300 GR . 2
O1A O 0.781(7) 0.651(4) 0.162(3) 0.044(9) Uani 0.333300 . . 2
H1A H 0.78(2) 0.679(14) 0.119(6) 0.067(13) Uiso 0.333300 GR . 2

loop_
_atom_site_aniso_label
_atom_site_aniso_U_11
_atom_site_aniso_U_22
_atom_site_aniso_U_33
_atom_site_aniso_U_12
_atom_site_aniso_U_13
_atom_site_aniso_U_23
Cu1 0.0202(2) 0.0157(2) 0.0183(2) 0.00398(17) 0.00679(17) 0.00463(16)
P1 0.0160(4) 0.0229(5) 0.0132(4) 0.0079(4) 0.0045(3) 0.0032(4)
O2 0.0245(12) 0.0174(13) 0.0232(13) 0.0028(10) 0.0065(10) 0.0074(10)
O6 0.0312(13) 0.0162(12) 0.0178(13) 0.0048(11) 0.0068(10) 0.0054(10)
O5 0.0251(13) 0.0361(15) 0.0248(14) -0.0021(12) 0.0115(11) 0.0047(11)
O3 0.0317(14) 0.0370(16) 0.0310(15) 0.0118(12) 0.0148(12) 0.0216(12)
O4 0.0212(13) 0.0402(17) 0.0367(16) 0.0003(12) 0.0001(12) 0.0047(13)
N1 0.0172(14) 0.0182(15) 0.0210(15) 0.0068(12) 0.0060(12) 0.0070(12)
N3 0.0168(13) 0.0184(15) 0.0163(15) 0.0051(12) 0.0040(11) 0.0048(12)
N4 0.0224(16) 0.0155(15) 0.0363(19) 0.0039(13) 0.0104(14) 0.0043(13)
N2 0.0307(16) 0.0129(15) 0.0233(16) 0.0061(13) 0.0071(13) 0.0023(12)
C17 0.0156(16) 0.0218(19) 0.0164(18) 0.0101(14) 0.0041(13) 0.0007(14)
C7 0.0234(17) 0.0180(19) 0.0134(17) 0.0042(15) 0.0011(14) 0.0055(14)
C16 0.0171(16) 0.0198(18) 0.0148(17) 0.0070(14) 0.0042(13) 0.0058(14)
C35 0.0220(17) 0.0136(17) 0.0165(17) 0.0034(14) 0.0072(14) 0.0029(13)
C1 0.0226(17) 0.0223(19) 0.0119(17) 0.0093(15) 0.0033(14) 0.0046(14)
C20 0.0139(15) 0.0240(19) 0.0186(18) 0.0106(15) 0.0058(13) 0.0063(14)
C40 0.0237(18) 0.026(2) 0.0188(19) 0.0095(16) 0.0036(15) 0.0018(15)
C2 0.0230(17) 0.0196(19) 0.0188(18) 0.0059(15) 0.0020(14) 0.0021(14)
C24 0.0193(17) 0.025(2) 0.0237(19) 0.0093(15) 0.0063(15) 0.0049(15)
C9 0.0207(17) 0.0165(18) 0.0172(18) 0.0026(15) -0.0003(14) 0.0068(14)
C14 0.0170(16) 0.0177(18) 0.0211(18) 0.0034(14) 0.0004(14) 0.0104(14)
C19 0.0127(15) 0.0197(19) 0.0229(19) 0.0075(14) 0.0008(14) -0.0014(14)
C18 0.0162(16) 0.0195(18) 0.0212(18) 0.0072(14) 0.0053(14) 0.0053(14)
C22 0.0145(16) 0.029(2) 0.0187(18) 0.0101(15) 0.0053(14) 0.0034(15)
C23 0.0112(15) 0.0254(19) 0.0157(17) 0.0051(14) 0.0005(13) 0.0065(14)
C6 0.0284(18) 0.0214(19) 0.0158(18) 0.0088(16) 0.0021(15) 0.0028(14)
C15 0.0162(16) 0.0213(19) 0.0227(19) 0.0061(15) 0.0058(14) 0.0101(15)
C13 0.0202(17) 0.033(2) 0.0198(19) 0.0067(16) 0.0042(14) 0.0076(16)
C29 0.0264(18) 0.027(2) 0.0153(18) 0.0138(16) 0.0099(15) 0.0075(15)
C21 0.0155(16) 0.0222(19) 0.0178(18) 0.0065(15) 0.0069(14) 0.0092(14)
C25 0.0236(18) 0.039(2) 0.026(2) 0.0119(17) 0.0118(16) 0.0110(17)
C10 0.0297(19) 0.023(2) 0.0201(19) 0.0057(16) -0.0017(15) 0.0042(15)
C39 0.034(2) 0.028(2) 0.0188(19) 0.0068(17) -0.0008(16) 0.0038(15)
C38 0.035(2) 0.0176(19) 0.025(2) 0.0064(16) 0.0191(17) 0.0040(15)
C3 0.0209(17) 0.038(2) 0.0178(19) 0.0086(17) 0.0068(15) 0.0088(16)
C36 0.0253(18) 0.0249(19) 0.0182(18) 0.0100(16) 0.0080(15) 0.0082(15)
C12 0.0211(18) 0.033(2) 0.034(2) 0.0045(17) 0.0031(16) 0.0153(18)
C34 0.0272(19) 0.030(2) 0.030(2) 0.0137(17) 0.0101(16) 0.0097(16)
C27 0.0299(19) 0.026(2) 0.030(2) 0.0075(17) 0.0055(17) 0.0050(16)
C26 0.0212(18) 0.031(2) 0.032(2) 0.0028(17) 0.0055(16) 0.0114(17)
C30 0.0299(19) 0.027(2) 0.0207(19) 0.0099(17) 0.0043(15) 0.0086(16)
C28 0.0243(18) 0.035(2) 0.0171(19) 0.0093(17) 0.0067(15) 0.0061(16)
C37 0.043(2) 0.022(2) 0.0125(18) 0.0060(17) 0.0078(16) 0.0017(15)
C11 0.0217(18) 0.021(2) 0.036(2) -0.0033(16) -0.0060(16) 0.0072(17)
C33 0.043(2) 0.037(2) 0.045(2) 0.025(2) 0.027(2) 0.017(2)
C5 0.040(2) 0.031(2) 0.025(2) 0.0231(19) 0.0094(17) 0.0049(16)
C31 0.052(3) 0.024(2) 0.027(2) 0.010(2) 0.0066(18) 0.0033(17)
C4 0.030(2) 0.040(2) 0.024(2) 0.0203(19) 0.0112(16) 0.0087(17)
C32 0.066(3) 0.029(2) 0.044(3) 0.026(2) 0.030(2) 0.0116(19)
C8 0.044(2) 0.016(2) 0.047(3) 0.0073(18) 0.0123(19) 0.0041(17)
F3A 0.088(4) 0.176(6) 0.069(4) 0.094(4) 0.029(3) 0.038(4)
F1A 0.084(3) 0.038(2) 0.053(3) -0.004(2) 0.024(2) -0.0112(18)
F2A 0.089(7) 0.051(7) 0.049(4) 0.017(5) 0.004(3) -0.015(4)
F4A 0.054(4) 0.036(4) 0.131(6) 0.015(3) 0.044(4) 0.029(3)
B1 0.032(5) 0.038(5) 0.035(5) 0.008(3) 0.010(3) 0.001(3)
B1A 0.043(10) 0.026(9) 0.029(9) -0.006(5) 0.008(5) 0.005(5)
F3B 0.053(5) 0.050(5) 0.110(8) 0.006(4) 0.036(5) -0.005(4)
F1B 0.068(5) 0.042(5) 0.035(4) -0.019(4) 0.016(3) -0.008(4)
F2B 0.034(5) 0.034(10) 0.038(8) -0.003(5) 0.006(4) 0.013(6)
F4B 0.077(12) 0.024(7) 0.100(10) 0.002(6) 0.045(7) 0.015(5)
O1B 0.040(8) 0.029(4) 0.027(6) 0.003(4) 0.005(4) 0.001(4)
C41 0.043(9) 0.040(9) 0.026(8) 0.000(7) 0.009(7) 0.004(7)
O1A 0.042(13) 0.034(15) 0.05(2) 0.002(9) 0.003(13) 0.031(15)

loop_
_atom_type_symbol
_atom_type_scat_dispersion_real
_atom_type_scat_dispersion_imag
_atom_type_scat_Cromer_Mann_a1
_atom_type_scat_Cromer_Mann_a2
_atom_type_scat_Cromer_Mann_a3
_atom_type_scat_Cromer_Mann_a4
_atom_type_scat_Cromer_Mann_b1
_atom_type_scat_Cromer_Mann_b2
_atom_type_scat_Cromer_Mann_b3
_atom_type_scat_Cromer_Mann_b4
_atom_type_scat_Cromer_Mann_c
_atom_type_scat_source
_atom_type_scat_dispersion_source
B 0.00141 0.00067 2.05450 1.33260 1.09790 0.70680 23.21850 1.02100 60.34980 0.14030 -0.1932000070810318 'International Tables Volume C Table 6.1.1.4 (pp. 500-502)' 'Henke, Gullikson and Davis, At. Data and Nucl. Data Tables, 1993, 54, 2'
C 0.00347 0.00161 2.31000 1.02000 1.58860 0.86500 20.84390 10.20750 0.56870 51.65120 0.21559999883174896 'International Tables Volume C Table 6.1.1.4 (pp. 500-502)' 'Henke, Gullikson and Davis, At. Data and Nucl. Data Tables, 1993, 54, 2'
Cu 0.34125 1.28947 13.33800 7.16760 5.61580 1.67350 3.58280 0.24700 11.39660 64.81260 1.190999984741211 'International Tables Volume C Table 6.1.1.4 (pp. 500-502)' 'Henke, Gullikson and Davis, At. Data and Nucl. Data Tables, 1993, 54, 2'
F 0.01794 0.01033 3.53920 2.64120 1.51700 1.02430 10.28250 4.29440 0.26150 26.14760 0.2775999903678894 'International Tables Volume C Table 6.1.1.4 (pp. 500-502)' 'Henke, Gullikson and Davis, At. Data and Nucl. Data Tables, 1993, 54, 2'
H 0.00000 0.00000 0.49300 0.32291 0.14019 0.04081 10.51090 26.12570 3.14236 57.79970 0.0030380000825971365 'International Tables Volume C Table 6.1.1.4 (pp. 500-502)' 'Henke, Gullikson and Davis, At. Data and Nucl. Data Tables, 1993, 54, 2'
N 0.00653 0.00323 12.21260 3.13220 2.01250 1.16630 0.00570 9.89330 28.99750 0.58260 -11.529000282287598 'International Tables Volume C Table 6.1.1.4 (pp. 500-502)' 'Henke, Gullikson and Davis, At. Data and Nucl. Data Tables, 1993, 54, 2'
O 0.01158 0.00611 3.04850 2.28680 1.54630 0.86700 13.27710 5.70110 0.32390 32.90890 0.2508000135421753 'International Tables Volume C Table 6.1.1.4 (pp. 500-502)' 'Henke, Gullikson and Davis, At. Data and Nucl. Data Tables, 1993, 54, 2'
P 0.10434 0.09671 6.43450 4.17910 1.78000 1.49080 1.90670 27.15700 0.52600 68.16450 1.11489999294281 'International Tables Volume C Table 6.1.1.4 (pp. 500-502)' 'Henke, Gullikson and Davis, At. Data and Nucl. Data Tables, 1993, 54, 2'

loop_
_geom_angle_atom_site_label_1
_geom_angle_atom_site_label_2
_geom_angle_atom_site_label_3
_geom_angle
_geom_angle_site_symmetry_1
_geom_angle_site_symmetry_3
_geom_angle_publ_flag
O6 Cu1 O2 88.40(9) . . y
O3 Cu1 O2 82.94(8) . . y
O3 Cu1 O6 114.09(8) . . y
N1 Cu1 O2 92.60(9) . . y
N1 Cu1 O6 156.40(10) . . y
N1 Cu1 O3 89.41(9) . . y
N3 Cu1 O2 170.63(10) . . y
N3 Cu1 O6 93.11(10) . . y
N3 Cu1 O3 88.00(9) . . y
N3 Cu1 N1 89.71(10) . . y
C22 P1 C35 108.70(14) . . ?
C23 P1 C35 108.11(15) . . ?
C23 P1 C22 107.00(15) . . ?
C29 P1 C35 111.45(14) . . ?
C29 P1 C22 110.29(15) . . ?
C29 P1 C23 111.14(14) . . ?
H2a O2 Cu1 99.1 . . ?
H2b O2 Cu1 124.4 . . ?
H2b O2 H2a 115.1 . . ?
C17 O6 Cu1 124.68(19) . . ?
N4 O3 Cu1 124.59(18) . . ?
C7 N1 Cu1 123.9(2) . . ?
C1 N1 Cu1 127.5(2) . . ?
C1 N1 C7 106.6(2) . . ?
C14 N3 Cu1 119.0(2) . . ?
C15 N3 Cu1 122.5(2) . . ?
C15 N3 C14 118.5(3) . . ?
O3 N4 O5 120.5(3) . . ?
O4 N4 O5 118.4(3) . . ?
O4 N4 O3 121.1(3) . . ?
C6 N2 C7 107.2(3) . . ?
C8 N2 C7 129.0(3) . . ?
C8 N2 C6 123.5(3) . . ?
C16 C17 O6 123.4(3) . . ?
C18 C17 O6 119.7(3) . . ?
C18 C17 C16 116.8(3) . . ?
N2 C7 N1 111.3(3) . . ?
C9 C7 N1 123.7(3) . . ?
C9 C7 N2 125.0(3) . . ?
C15 C16 C17 122.7(3) . . ?
C21 C16 C17 119.4(3) . . ?
C21 C16 C15 117.8(3) . . ?
C40 C35 P1 118.9(2) . . ?
C36 C35 P1 121.7(2) . . ?
C36 C35 C40 119.4(3) . . ?
C2 C1 N1 131.3(3) . . ?
C6 C1 N1 108.3(3) . . ?
C6 C1 C2 120.3(3) . . ?
C22 C20 C19 121.5(3) . . ?
C21 C20 C19 117.7(3) . . ?
C21 C20 C22 120.7(3) . . ?
H40 C40 C35 120.01(17) . . ?
C39 C40 C35 120.0(3) . . ?
C39 C40 H40 120.01(19) . . ?
H2 C2 C1 121.33(18) . . ?
C3 C2 C1 117.3(3) . . ?
C3 C2 H2 121.3(2) . . ?
C23 C24 H24 120.24(19) . . ?
C25 C24 H24 120.24(19) . . ?
C25 C24 C23 119.5(3) . . ?
C14 C9 C7 120.6(3) . . ?
C10 C9 C7 121.2(3) . . ?
C10 C9 C14 118.2(3) . . ?
C9 C14 N3 120.9(3) . . ?
C13 C14 N3 119.0(3) . . ?
C13 C14 C9 120.0(3) . . ?
H19 C19 C20 119.45(18) . . ?
C18 C19 C20 121.1(3) . . ?
C18 C19 H19 119.45(19) . . ?
C19 C18 C17 122.4(3) . . ?
H18 C18 C17 118.80(18) . . ?
H18 C18 C19 118.80(19) . . ?
C20 C22 P1 114.41(19) . . ?
H22a C22 P1 108.66(11) . . ?
H22a C22 C20 108.66(17) . . ?
H22b C22 P1 108.66(10) . . ?
H22b C22 C20 108.66(16) . . ?
H22b C22 H22a 107.6 . . ?
C24 C23 P1 121.5(2) . . ?
C28 C23 P1 118.8(2) . . ?
C28 C23 C24 119.4(3) . . ?
C1 C6 N2 106.5(3) . . ?
C5 C6 N2 131.4(3) . . ?
C5 C6 C1 122.0(3) . . ?
C16 C15 N3 126.6(3) . . ?
H15 C15 N3 116.68(18) . . ?
H15 C15 C16 116.68(17) . . ?
H13 C13 C14 119.8(2) . . ?
C12 C13 C14 120.4(3) . . ?
C12 C13 H13 119.8(2) . . ?
C34 C29 P1 120.9(3) . . ?
C30 C29 P1 119.4(2) . . ?
C30 C29 C34 119.7(3) . . ?
C20 C21 C16 122.4(3) . . ?
H21 C21 C16 118.80(18) . . ?
H21 C21 C20 118.80(18) . . ?
H25 C25 C24 119.73(19) . . ?
C26 C25 C24 120.5(3) . . ?
C26 C25 H25 119.7(2) . . ?
H10 C10 C9 119.50(19) . . ?
C11 C10 C9 121.0(3) . . ?
C11 C10 H10 119.5(2) . . ?
H39 C39 C40 119.91(19) . . ?
C37 C39 C40 120.2(3) . . ?
C37 C39 H39 119.9(2) . . ?
C36 C38 H38 119.71(19) . . ?
C37 C38 H38 119.71(19) . . ?
C37 C38 C36 120.6(3) . . ?
H3 C3 C2 119.1(2) . . ?
C4 C3 C2 121.8(3) . . ?
C4 C3 H3 119.08(19) . . ?
C38 C36 C35 119.7(3) . . ?
H36 C36 C35 120.17(18) . . ?
H36 C36 C38 120.17(19) . . ?
H12 C12 C13 120.1(2) . . ?
C11 C12 C13 119.8(3) . . ?
C11 C12 H12 120.1(2) . . ?
H34 C34 C29 120.4(2) . . ?
C33 C34 C29 119.2(4) . . ?
C33 C34 H34 120.4(2) . . ?
C26 C27 H27 120.1(2) . . ?
C28 C27 H27 120.1(2) . . ?
C28 C27 C26 119.8(3) . . ?
C27 C26 C25 120.4(3) . . ?
H26 C26 C25 119.8(2) . . ?
H26 C26 C27 119.8(2) . . ?
H30 C30 C29 119.85(18) . . ?
C31 C30 C29 120.3(3) . . ?
C31 C30 H30 119.8(2) . . ?
C27 C28 C23 120.3(3) . . ?
H28 C28 C23 119.84(18) . . ?
H28 C28 C27 119.8(2) . . ?
C38 C37 C39 120.2(3) . . ?
H37 C37 C39 119.9(2) . . ?
H37 C37 C38 119.89(19) . . ?
C12 C11 C10 120.7(3) . . ?
H11 C11 C10 119.7(2) . . ?
H11 C11 C12 119.7(2) . . ?
H33 C33 C34 119.6(2) . . ?
C32 C33 C34 120.8(3) . . ?
C32 C33 H33 119.6(2) . . ?
H5 C5 C6 121.6(2) . . ?
C4 C5 C6 116.7(3) . . ?
C4 C5 H5 121.64(19) . . ?
H31 C31 C30 120.1(2) . . ?
C32 C31 C30 119.8(4) . . ?
C32 C31 H31 120.1(2) . . ?
C5 C4 C3 121.7(3) . . ?
H4 C4 C3 119.13(19) . . ?
H4 C4 C5 119.13(19) . . ?
C31 C32 C33 120.2(3) . . ?
H32 C32 C33 119.9(2) . . ?
H32 C32 C31 119.9(2) . . ?
H8a C8 N2 109.5 . . ?
H8b C8 N2 109.5 . . ?
H8b C8 H8a 109.5 . . ?
H8c C8 N2 109.5 . . ?
H8c C8 H8a 109.5 . . ?
H8c C8 H8b 109.5 . . ?
F1A B1 F3A 114.1(8) . . ?
F2A B1 F3A 105.6(9) . . ?
F2A B1 F1A 111.7(9) . . ?
F4A B1 F3A 110.1(8) . . ?
F4A B1 F1A 110.4(8) . . ?
F4A B1 F2A 104.3(10) . . ?
F1B B1A F3B 106.9(19) . . ?
F2B B1A F3B 110.4(18) . . ?
F2B B1A F1B 104.0(16) . . ?
F4B B1A F3B 106.3(16) . . ?
F4B B1A F1B 107.1(16) . . ?
F4B B1A F2B 121(2) . . ?
H1Bb O1B H1Ba 104.5 . . ?
H41b C41 H41a 109.5 . . ?
H41c C41 H41a 109.5 . . ?
H41c C41 H41b 109.5 . . ?
O1A C41 H41a 109.5 . . ?
O1A C41 H41b 109.5 . . ?
O1A C41 H41c 109.5 . . ?

loop_
_geom_bond_atom_site_label_1
_geom_bond_atom_site_label_2
_geom_bond_distance
_geom_bond_site_symmetry_2
_geom_bond_publ_flag
Cu1 O2 1.965(2) . y
Cu1 O6 1.908(2) . y
Cu1 O3 2.598(2) . y
Cu1 N1 1.971(2) . y
Cu1 N3 1.956(2) . y
P1 C35 1.786(3) . ?
P1 C22 1.815(3) . ?
P1 C23 1.794(3) . ?
P1 C29 1.798(3) . ?
O2 H2a 0.9006 . ?
O2 H2b 0.9002 . ?
O6 C17 1.306(4) . ?
O5 N4 1.265(3) . ?
O3 N4 1.251(3) . ?
O4 N4 1.247(4) . ?
N1 C7 1.338(4) . ?
N1 C1 1.392(4) . ?
N3 C14 1.431(4) . ?
N3 C15 1.293(4) . ?
N2 C7 1.363(4) . ?
N2 C6 1.387(4) . ?
N2 C8 1.465(4) . ?
C17 C16 1.432(4) . ?
C17 C18 1.408(4) . ?
C7 C9 1.463(4) . ?
C16 C15 1.427(4) . ?
C16 C21 1.406(4) . ?
C35 C40 1.393(4) . ?
C35 C36 1.395(4) . ?
C1 C2 1.398(4) . ?
C1 C6 1.398(4) . ?
C20 C19 1.413(4) . ?
C20 C22 1.515(4) . ?
C20 C21 1.379(4) . ?
C40 H40 0.9300 . ?
C40 C39 1.375(4) . ?
C2 H2 0.9300 . ?
C2 C3 1.380(4) . ?
C24 H24 0.9300 . ?
C24 C23 1.397(4) . ?
C24 C25 1.387(5) . ?
C9 C14 1.403(4) . ?
C9 C10 1.401(4) . ?
C14 C13 1.392(4) . ?
C19 H19 0.9300 . ?
C19 C18 1.366(4) . ?
C18 H18 0.9300 . ?
C22 H22a 0.9700 . ?
C22 H22b 0.9700 . ?
C23 C28 1.392(4) . ?
C6 C5 1.398(4) . ?
C15 H15 0.9300 . ?
C13 H13 0.9300 . ?
C13 C12 1.392(5) . ?
C29 C34 1.399(4) . ?
C29 C30 1.388(5) . ?
C21 H21 0.9300 . ?
C25 H25 0.9300 . ?
C25 C26 1.374(5) . ?
C10 H10 0.9300 . ?
C10 C11 1.378(5) . ?
C39 H39 0.9300 . ?
C39 C37 1.381(5) . ?
C38 H38 0.9300 . ?
C38 C36 1.379(4) . ?
C38 C37 1.367(5) . ?
C3 H3 0.9300 . ?
C3 C4 1.393(5) . ?
C36 H36 0.9300 . ?
C12 H12 0.9300 . ?
C12 C11 1.368(5) . ?
C34 H34 0.9300 . ?
C34 C33 1.378(5) . ?
C27 H27 0.9300 . ?
C27 C26 1.381(5) . ?
C27 C28 1.384(5) . ?
C26 H26 0.9300 . ?
C30 H30 0.9300 . ?
C30 C31 1.384(5) . ?
C28 H28 0.9300 . ?
C37 H37 0.9300 . ?
C11 H11 0.9300 . ?
C33 H33 0.9300 . ?
C33 C32 1.383(5) . ?
C5 H5 0.9300 . ?
C5 C4 1.376(5) . ?
C31 H31 0.9300 . ?
C31 C32 1.375(5) . ?
C4 H4 0.9300 . ?
C32 H32 0.9300 . ?
C8 H8a 0.9600 . ?
C8 H8b 0.9600 . ?
C8 H8c 0.9600 . ?
F3A B1 1.382(11) . ?
F1A B1 1.348(10) . ?
F2A B1 1.417(17) . ?
F4A B1 1.318(15) . ?
B1A F3B 1.42(2) . ?
B1A F1B 1.39(2) . ?
B1A F2B 1.32(4) . ?
B1A F4B 1.45(3) . ?
O1B H1Ba 0.8498 . ?
O1B H1Bb 0.8501 . ?
C41 H41a 0.9600 . ?
C41 H41b 0.9600 . ?
C41 H41c 0.9600 . ?
C41 O1A 1.35(4) . ?
O1A H1A 0.8200 . ?

loop_
_geom_torsion_atom_site_label_1
_geom_torsion_atom_site_label_2
_geom_torsion_atom_site_label_3
_geom_torsion_atom_site_label_4
_geom_torsion
_geom_torsion_site_symmetry_1
_geom_torsion_site_symmetry_2
_geom_torsion_site_symmetry_3
_geom_torsion_site_symmetry_4
_geom_torsion_publ_flag
Cu1 O6 C17 C16 -21.1(2) . . . . ?
Cu1 O6 C17 C18 161.3(2) . . . . ?
Cu1 O3 N4 O5 -16.6(2) . . . . ?
Cu1 O3 N4 O4 164.9(2) . . . . ?
Cu1 N1 C7 N2 -165.6(2) . . . . ?
Cu1 N1 C7 C9 14.0(3) . . . . ?
Cu1 N1 C1 C2 -14.1(3) . . . . ?
Cu1 N1 C1 C6 164.3(3) . . . . ?
Cu1 N3 C14 C9 40.7(2) . . . . ?
Cu1 N3 C14 C13 -136.9(2) . . . . ?
Cu1 N3 C15 C16 8.3(3) . . . . ?
P1 C35 C40 C39 178.0(3) . . . . ?
P1 C35 C36 C38 -178.0(3) . . . . ?
P1 C22 C20 C19 -77.9(2) . . . . ?
P1 C22 C20 C21 107.0(2) . . . . ?
P1 C23 C24 C25 173.1(2) . . . . ?
P1 C23 C28 C27 -174.2(2) . . . . ?
P1 C29 C34 C33 -177.4(3) . . . . ?
P1 C29 C30 C31 176.0(3) . . . . ?
O6 C17 C16 C15 -1.9(3) . . . . ?
O6 C17 C16 C21 -179.4(3) . . . . ?
O6 C17 C18 C19 -179.2(3) . . . . ?
N1 C7 N2 C6 0.9(3) . . . . ?
N1 C7 N2 C8 174.7(3) . . . . ?
N1 C7 C9 C14 -33.6(4) . . . . ?
N1 C7 C9 C10 145.9(3) . . . . ?
N1 C1 C2 C3 176.6(3) . . . . ?
N1 C1 C6 N2 0.5(3) . . . . ?
N1 C1 C6 C5 -176.7(2) . . . . ?
N3 C14 C9 C7 3.6(3) . . . . ?
N3 C14 C9 C10 -176.0(3) . . . . ?
N3 C14 C13 C12 176.7(3) . . . . ?
N3 C15 C16 C17 8.5(4) . . . . ?
N3 C15 C16 C21 -173.9(3) . . . . ?
N2 C7 C9 C14 145.9(3) . . . . ?
N2 C7 C9 C10 -34.6(4) . . . . ?
N2 C6 C1 C2 179.2(2) . . . . ?
N2 C6 C5 C4 -177.2(4) . . . . ?
C17 C16 C21 C20 -1.3(3) . . . . ?
C17 C18 C19 C20 -1.3(3) . . . . ?
C7 C9 C14 C13 -178.9(3) . . . . ?
C7 C9 C10 C11 179.6(3) . . . . ?
C16 C21 C20 C19 3.1(3) . . . . ?
C16 C21 C20 C22 178.4(3) . . . . ?
C35 C40 C39 C37 -0.0(4) . . . . ?
C35 C36 C38 C37 0.1(4) . . . . ?
C1 C2 C3 C4 0.3(4) . . . . ?
C1 C6 C5 C4 -0.8(4) . . . . ?
C40 C39 C37 C38 -0.0(4) . . . . ?
C2 C3 C4 C5 0.9(4) . . . . ?
C24 C23 C28 C27 -0.3(4) . . . . ?
C24 C25 C26 C27 -0.7(4) . . . . ?
C9 C14 C13 C12 -0.9(4) . . . . ?
C9 C10 C11 C12 -0.5(4) . . . . ?
C14 C13 C12 C11 -0.5(4) . . . . ?
C23 C28 C27 C26 0.7(4) . . . . ?
C6 C5 C4 C3 -0.6(4) . . . . ?
C13 C12 C11 C10 1.2(4) . . . . ?
C29 C34 C33 C32 1.0(4) . . . . ?
C29 C30 C31 C32 1.8(4) . . . . ?
C25 C26 C27 C28 -0.2(4) . . . . ?
C39 C37 C38 C36 -0.0(4) . . . . ?
C34 C33 C32 C31 -2.4(4) . . . . ?
C30 C31 C32 C33 0.9(4) . . . . ?

loop_
_restr_rigu_atom_site_label_1
_restr_rigu_atom_site_label_2
_restr_rigu_target_weight_param
_restr_rigu_u13_diff
_restr_rigu_u23_diff
_restr_rigu_u33_diff
F3A F1A 0.010000 -0.100979 0.038001 0.014552
F3A F2A 0.010000 -0.031343 -0.004506 -0.018741
F3A F4A 0.010000 -0.052485 0.013328 0.012352
F3A B1 0.010000 0.010541 -0.003738 0.004249
F1A F2A 0.010000 0.006500 0.002189 0.000649
F1A F4A 0.010000 -0.000264 0.039118 -0.005191
F1A B1 0.010000 -0.018693 -0.001675 -0.000942
F2A F4A 0.010000 -0.002356 -0.067370 0.002423
F2A B1 0.010000 -0.009912 -0.015148 0.016488
F4A B1 0.010000 -0.010821 -0.002581 0.002783
B1A F3B 0.010000 0.001907 -0.014656 0.002082
B1A F1B 0.010000 0.015164 -0.002465 -0.003704
B1A F2B 0.010000 0.005795 0.003010 0.001208
B1A F4B 0.010000 -0.001511 -0.014399 -0.013785
F3B F1B 0.010000 -0.043683 -0.008557 0.018927
F3B F2B 0.010000 -0.044181 0.018090 0.032490
F3B F4B 0.010000 -0.013329 0.011198 -0.014201
F1B F2B 0.010000 0.041564 0.005395 0.022193
F1B F4B 0.010000 -0.004062 0.022869 -0.008296
F2B F4B 0.010000 0.000037 -0.032877 -0.025595
